data_1559640
loop_
_publ_author_name
'Wu, Lin'
'Wang, Kai'
'Wang, Cheng'
'Fan, Xiao-Chun'
'Shi, Yi-Zhong'
'Zhang, Xiang'
'Zhang, Shao-Li'
'Ye, Jun'
'Zheng, Cai-Jun'
'Li, Yan-Qing'
'Yu, Jia'
'Ou, Xue-Mei'
'Zhang, Xiao-Hong'

_publ_section_title
;
 Using fluorene to lock electronically active moieties in thermally
 activated delayed fluorescence emitters for high-performance non-doped
 organic light-emitting diodes with suppressed roll-off.
;
_journal_issue 4
_journal_name_full 'Chemical science'
_journal_page_first 1495
_journal_page_last 1502
_journal_paper_doi 10.1039/d0sc05631f
_journal_volume 12
_journal_year 2020
_chemical_formula_moiety 'C H2 Cl2, C51 H31 N O'
_chemical_formula_sum 'C52 H33 Cl2 N O'
_chemical_formula_weight 758.69
_space_group_crystal_system monoclinic
_space_group_IT_number 14
_space_group_name_Hall '-P 2yn'
_space_group_name_H-M_alt 'P 1 21/n 1'
_atom_sites_solution_hydrogens geom
_atom_sites_solution_primary dual
_audit_creation_date 2020-09-16
_audit_creation_method
;
Olex2 1.2
(compiled 2018.05.29 svn.r3508 for OlexSys, GUI svn.r5506)
;
_audit_update_record
;
2020-09-18 deposited with the CCDC.	2020-11-26 downloaded from the CCDC.
;
_cell_angle_alpha 90
_cell_angle_beta 96.297(2)
_cell_angle_gamma 90
_cell_formula_units_Z 4
_cell_length_a 9.2787(5)
_cell_length_b 14.5670(9)
_cell_length_c 28.3208(18)
_cell_measurement_reflns_used 4627
_cell_measurement_temperature 170
_cell_measurement_theta_max 23.395
_cell_measurement_theta_min 2.582
_cell_volume 3804.8(4)
_computing_cell_refinement 'SAINT V8.40A (?, 2016)'
_computing_data_reduction 'SAINT V8.40A (?, 2016)'
_computing_molecular_graphics 'Olex2 (Dolomanov et al., 2009)'
_computing_publication_material 'Olex2 (Dolomanov et al., 2009)'
_computing_structure_refinement 'ShelXL (Sheldrick, 2015)'
_computing_structure_solution 'XT (Sheldrick, 2015)'
_diffrn_ambient_temperature 170.0
_diffrn_measured_fraction_theta_full 0.994
_diffrn_measured_fraction_theta_max 0.989
_diffrn_measurement_device_type 'Bruker D8 VENTURE'
_diffrn_measurement_method '\f and \w scans'
_diffrn_radiation_type MoK\a
_diffrn_radiation_wavelength 0.71073
_diffrn_reflns_av_R_equivalents 0.0954
_diffrn_reflns_av_unetI/netI 0.0982
_diffrn_reflns_Laue_measured_fraction_full 0.994
_diffrn_reflns_Laue_measured_fraction_max 0.989
_diffrn_reflns_limit_h_max 10
_diffrn_reflns_limit_h_min -11
_diffrn_reflns_limit_k_max 18
_diffrn_reflns_limit_k_min -15
_diffrn_reflns_limit_l_max 35
_diffrn_reflns_limit_l_min -35
_diffrn_reflns_number 28801
_diffrn_reflns_point_group_measured_fraction_full 0.994
_diffrn_reflns_point_group_measured_fraction_max 0.989
_diffrn_reflns_theta_full 25.242
_diffrn_reflns_theta_max 26.406
_diffrn_reflns_theta_min 2.012
_diffrn_standards_number 0
_exptl_absorpt_coefficient_mu 0.213
_exptl_absorpt_correction_T_max 0.7454
_exptl_absorpt_correction_T_min 0.6659
_exptl_absorpt_correction_type multi-scan
_exptl_absorpt_process_details
'SADABS-2016/2 (Bruker,2016/2) was used for absorption correction. wR2(int) was 0.1262 before and 0.0642 after correction. The Ratio of minimum to maximum transmission is 0.8933. The \l/2 correction factor is Not present.'
_exptl_crystal_colour colourless
_exptl_crystal_colour_primary colourless
_exptl_crystal_density_diffrn 1.324
_exptl_crystal_description needle
_exptl_crystal_F_000 1576
_exptl_crystal_size_max 0.12
_exptl_crystal_size_mid 0.05
_exptl_crystal_size_min 0.03
_refine_diff_density_max 0.488
_refine_diff_density_min -0.841
_refine_diff_density_rms 0.072
_refine_ls_extinction_method none
_refine_ls_goodness_of_fit_ref 1.018
_refine_ls_hydrogen_treatment constr
_refine_ls_matrix_type full
_refine_ls_number_parameters 505
_refine_ls_number_reflns 7739
_refine_ls_number_restraints 0
_refine_ls_restrained_S_all 1.018
_refine_ls_R_factor_all 0.1699
_refine_ls_R_factor_gt 0.0875
_refine_ls_shift/su_max 0.000
_refine_ls_shift/su_mean 0.000
_refine_ls_structure_factor_coef Fsqd
_refine_ls_weighting_details 'w=1/[\s^2^(Fo^2^)+(0.0676P)^2^+11.9084P] where P=(Fo^2^+2Fc^2^)/3'
_refine_ls_weighting_scheme calc
_refine_ls_wR_factor_gt 0.2025
_refine_ls_wR_factor_ref 0.2503
_reflns_Friedel_coverage 0.000
_reflns_number_gt 4064
_reflns_number_total 7739
_reflns_threshold_expression 'I > 2\s(I)'
_cod_data_source_file d0sc05631f2.cif
_cod_data_source_block o_0m
_cod_depositor_comments
;Adding full bibliography for 1559640--1559641.cif.

 Adding full bibliography for 1559640--1559641.cif.
;
_cod_database_code 1559640
_shelx_shelxl_version_number 2018/3
_shelx_space_group_comment
;
The symmetry employed for this shelxl refinement is uniquely defined
by the following loop, which should always be used as a source of
symmetry information in preference to the above space-group names.
They are only intended as comments.
;
_shelx_estimated_absorpt_t_max 0.994
_shelx_estimated_absorpt_t_min 0.975
_olex2_refinement_description
;
1. Fixed Uiso
 At 1.2 times of:
  All C(H) groups, All C(H,H) groups
2.a Secondary CH2 refined with riding coordinates:
 C52(H52A,H52B)
2.b Aromatic/amide H refined with riding coordinates:
 C27(H27), C31(H31), C22(H22), C28(H28), C16(H16), C34(H34), C37(H37),
 C17(H17), C18(H18), C25(H25), C19(H19), C35(H35), C23(H23), C13(H13), C1(H1),
 C24(H24), C36(H36), C41(H41), C50(H50), C4(H4), C6(H6), C10(H10), C47(H47),
 C44(H44), C11(H11), C12(H12), C5(H5), C43(H43), C42(H42), C49(H49), C48(H48)
;
_olex2_submission_special_instructions 'No special instructions were received'

loop_
_space_group_symop_operation_xyz
'x, y, z'
'-x+1/2, y+1/2, -z+1/2'
'-x, -y, -z'
'x-1/2, -y-1/2, z-1/2'

loop_
_atom_site_label
_atom_site_type_symbol
_atom_site_fract_x
_atom_site_fract_y
_atom_site_fract_z
_atom_site_U_iso_or_equiv
_atom_site_adp_type
_atom_site_occupancy
_atom_site_site_symmetry_order
_atom_site_calc_flag
_atom_site_refinement_flags_posn
_atom_site_refinement_flags_adp
_atom_site_refinement_flags_occupancy
_atom_site_disorder_assembly
_atom_site_disorder_group
Cl2 Cl -0.2987(2) 1.0474(2) 0.37613(8) 0.1107(8) Uani 1 1 d . . . . .
Cl1 Cl -0.2562(2) 0.95393(18) 0.28904(10) 0.1190(9) Uani 1 1 d . . . . .
O1 O 0.9566(4) 0.9222(3) 0.61706(12) 0.0503(10) Uani 1 1 d . . . . .
N1 N 0.4674(4) 0.8192(3) 0.44891(12) 0.0307(9) Uani 1 1 d . . . . .
C15 C 0.5118(5) 0.7707(3) 0.40976(15) 0.0284(10) Uani 1 1 d . . . . .
C33 C 0.8931(5) 0.7780(3) 0.64761(15) 0.0311(10) Uani 1 1 d . . . . .
C14 C 0.4120(5) 0.7525(3) 0.37020(15) 0.0303(10) Uani 1 1 d . . . . .
C38 C 0.8073(5) 0.6993(3) 0.64142(15) 0.0318(10) Uani 1 1 d . . . . .
C26 C 0.5707(5) 0.8282(3) 0.49057(15) 0.0311(10) Uani 1 1 d . . . . .
C20 C 0.2149(5) 0.8118(3) 0.41564(16) 0.0312(10) Uani 1 1 d . . . . .
C27 C 0.6479(5) 0.9096(3) 0.49854(16) 0.0334(10) Uani 1 1 d . . . . .
H27 H 0.633519 0.959299 0.476789 0.040 Uiso 1 1 calc R . . . .
C31 C 0.5916(5) 0.7555(3) 0.52185(15) 0.0322(10) Uani 1 1 d . . . . .
H31 H 0.539147 0.700064 0.515422 0.039 Uiso 1 1 calc R . . . .
C7 C 0.2596(5) 0.7938(3) 0.36618(15) 0.0307(10) Uani 1 1 d . . . . .
C21 C 0.3197(5) 0.8259(3) 0.45464(15) 0.0301(10) Uani 1 1 d . . . . .
C22 C 0.2755(5) 0.8480(3) 0.49887(16) 0.0337(11) Uani 1 1 d . . . . .
H22 H 0.346166 0.857689 0.525293 0.040 Uiso 1 1 calc R . . . .
C32 C 0.8800(5) 0.8534(3) 0.61228(16) 0.0361(11) Uani 1 1 d . . . . .
C40 C 0.7249(5) 0.5917(3) 0.57372(16) 0.0370(11) Uani 1 1 d . . . . .
C28 C 0.7459(5) 0.9167(3) 0.53882(16) 0.0340(11) Uani 1 1 d . . . . .
H28 H 0.798615 0.972129 0.544865 0.041 Uiso 1 1 calc R . . . .
C39 C 0.6971(5) 0.6835(3) 0.59808(16) 0.0319(10) Uani 1 1 d . . . . .
C2 C 0.2551(5) 0.8831(3) 0.33733(16) 0.0351(11) Uani 1 1 d . . . . .
C29 C 0.7689(5) 0.8439(3) 0.57073(15) 0.0306(10) Uani 1 1 d . . . . .
C30 C 0.6892(5) 0.7628(3) 0.56286(15) 0.0299(10) Uani 1 1 d . . . . .
C16 C 0.6551(5) 0.7395(3) 0.41018(17) 0.0351(11) Uani 1 1 d . . . . .
H16 H 0.723755 0.752310 0.436762 0.042 Uiso 1 1 calc R . . . .
C8 C 0.1481(5) 0.7360(3) 0.33582(16) 0.0349(11) Uani 1 1 d . . . . .
C34 C 0.9952(5) 0.7868(3) 0.68761(16) 0.0376(11) Uani 1 1 d . . . . .
H34 H 1.053494 0.840419 0.691615 0.045 Uiso 1 1 calc R . . . .
C45 C 0.6032(6) 0.5349(3) 0.57297(17) 0.0422(12) Uani 1 1 d . . . . .
C37 C 0.8250(5) 0.6309(3) 0.67630(16) 0.0387(11) Uani 1 1 d . . . . .
H37 H 0.766943 0.577085 0.672777 0.046 Uiso 1 1 calc R . . . .
C51 C 0.5443(5) 0.6679(4) 0.61183(17) 0.0386(12) Uani 1 1 d . . . . .
C3 C 0.1506(5) 0.8782(4) 0.29786(17) 0.0409(12) Uani 1 1 d . . . . .
C9 C 0.0844(5) 0.7866(4) 0.29685(16) 0.0404(12) Uani 1 1 d . . . . .
C17 C 0.6970(5) 0.6905(3) 0.37241(17) 0.0387(11) Uani 1 1 d . . . . .
H17 H 0.794798 0.670870 0.372841 0.046 Uiso 1 1 calc R . . . .
C18 C 0.5975(5) 0.6695(3) 0.33376(17) 0.0408(12) Uani 1 1 d . . . . .
H18 H 0.625101 0.633716 0.308207 0.049 Uiso 1 1 calc R . . . .
C25 C 0.0695(5) 0.8191(3) 0.42274(17) 0.0393(12) Uani 1 1 d . . . . .
H25 H -0.002275 0.808501 0.396737 0.047 Uiso 1 1 calc R . . . .
C19 C 0.4576(5) 0.7018(4) 0.33319(17) 0.0406(12) Uani 1 1 d . . . . .
H19 H 0.389837 0.688817 0.306387 0.049 Uiso 1 1 calc R . . . .
C35 C 1.0114(5) 0.7184(4) 0.72101(17) 0.0416(12) Uani 1 1 d . . . . .
H35 H 1.081594 0.724369 0.747883 0.050 Uiso 1 1 calc R . . . .
C46 C 0.4923(5) 0.5821(4) 0.59608(18) 0.0440(13) Uani 1 1 d . . . . .
C23 C 0.1297(5) 0.8558(3) 0.50455(18) 0.0405(12) Uani 1 1 d . . . . .
H23 H 0.100569 0.871212 0.534694 0.049 Uiso 1 1 calc R . . . .
C13 C 0.1070(5) 0.6461(4) 0.34238(19) 0.0436(13) Uani 1 1 d . . . . .
H13 H 0.150317 0.611619 0.368650 0.052 Uiso 1 1 calc R . . . .
C1 C 0.3400(6) 0.9610(3) 0.34534(18) 0.0435(12) Uani 1 1 d . . . . .
H1 H 0.410513 0.964830 0.372251 0.052 Uiso 1 1 calc R . . . .
C24 C 0.0265(5) 0.8412(4) 0.46611(18) 0.0451(13) Uani 1 1 d . . . . .
H24 H -0.073668 0.846507 0.469783 0.054 Uiso 1 1 calc R . . . .
C36 C 0.9249(5) 0.6403(4) 0.71556(17) 0.0429(12) Uani 1 1 d . . . . .
H36 H 0.934964 0.593463 0.739007 0.051 Uiso 1 1 calc R . . . .
C41 C 0.8485(6) 0.5631(3) 0.55467(18) 0.0448(13) Uani 1 1 d . . . . .
H41 H 0.931564 0.601468 0.555359 0.054 Uiso 1 1 calc R . . . .
C50 C 0.4579(6) 0.7271(4) 0.63389(18) 0.0510(14) Uani 1 1 d . . . . .
H50 H 0.494608 0.785122 0.644749 0.061 Uiso 1 1 calc R . . . .
C4 C 0.1285(6) 0.9524(4) 0.26676(19) 0.0528(15) Uani 1 1 d . . . . .
H4 H 0.054890 0.950623 0.240663 0.063 Uiso 1 1 calc R . . . .
C6 C 0.3204(7) 1.0331(4) 0.3135(2) 0.0522(14) Uani 1 1 d . . . . .
H6 H 0.379365 1.086292 0.318369 0.063 Uiso 1 1 calc R . . . .
C10 C -0.0216(6) 0.7467(5) 0.26474(19) 0.0576(16) Uani 1 1 d . . . . .
H10 H -0.064982 0.780672 0.238262 0.069 Uiso 1 1 calc R . . . .
C47 C 0.3490(6) 0.5571(5) 0.6030(2) 0.0622(18) Uani 1 1 d . . . . .
H47 H 0.311243 0.499127 0.592348 0.075 Uiso 1 1 calc R . . . .
C44 C 0.6034(7) 0.4486(4) 0.5520(2) 0.0556(16) Uani 1 1 d . . . . .
H44 H 0.520537 0.410001 0.551038 0.067 Uiso 1 1 calc R . . . .
C11 C -0.0626(6) 0.6575(5) 0.2718(2) 0.0574(16) Uani 1 1 d . . . . .
H11 H -0.135895 0.630311 0.250241 0.069 Uiso 1 1 calc R . . . .
C12 C 0.0007(6) 0.6068(4) 0.3098(2) 0.0562(16) Uani 1 1 d . . . . .
H12 H -0.028016 0.544894 0.313712 0.067 Uiso 1 1 calc R . . . .
C5 C 0.2164(7) 1.0287(4) 0.2749(2) 0.0582(16) Uani 1 1 d . . . . .
H5 H 0.204893 1.079054 0.253454 0.070 Uiso 1 1 calc R . . . .
C43 C 0.7249(8) 0.4200(4) 0.5328(2) 0.0622(18) Uani 1 1 d . . . . .
H43 H 0.725788 0.361293 0.518260 0.075 Uiso 1 1 calc R . . . .
C42 C 0.8463(7) 0.4754(4) 0.5343(2) 0.0583(16) Uani 1 1 d . . . . .
H42 H 0.929871 0.453514 0.521290 0.070 Uiso 1 1 calc R . . . .
C49 C 0.3176(6) 0.7022(5) 0.6403(2) 0.0645(18) Uani 1 1 d . . . . .
H49 H 0.257307 0.743504 0.655087 0.077 Uiso 1 1 calc R . . . .
C48 C 0.2652(6) 0.6173(6) 0.6252(2) 0.071(2) Uani 1 1 d . . . . .
H48 H 0.169282 0.600332 0.630282 0.085 Uiso 1 1 calc R . . . .
C52 C -0.2181(8) 0.9540(5) 0.3512(3) 0.110(4) Uani 1 1 d . . . . .
H52A H -0.254530 0.896375 0.364157 0.131 Uiso 1 1 calc R . . . .
H52B H -0.111880 0.956378 0.359803 0.131 Uiso 1 1 calc R . . . .

loop_
_atom_site_aniso_label
_atom_site_aniso_U_11
_atom_site_aniso_U_22
_atom_site_aniso_U_33
_atom_site_aniso_U_23
_atom_site_aniso_U_13
_atom_site_aniso_U_12
Cl2 0.0689(12) 0.163(2) 0.0996(16) -0.0256(15) 0.0070(11) -0.0274(14)
Cl1 0.0840(14) 0.1221(19) 0.142(2) -0.0492(16) -0.0261(14) 0.0264(13)
O1 0.047(2) 0.056(2) 0.046(2) 0.0014(18) -0.0053(17) -0.0235(18)
N1 0.0267(18) 0.036(2) 0.028(2) -0.0048(17) -0.0017(15) -0.0013(16)
C15 0.033(2) 0.025(2) 0.028(2) 0.0032(18) 0.0055(19) 0.0002(19)
C33 0.027(2) 0.037(3) 0.029(2) -0.006(2) 0.0031(19) -0.001(2)
C14 0.032(2) 0.031(2) 0.028(2) 0.0004(19) 0.0017(19) -0.003(2)
C38 0.032(2) 0.035(3) 0.029(2) -0.006(2) 0.0053(19) 0.000(2)
C26 0.028(2) 0.036(3) 0.029(2) -0.004(2) 0.0032(19) -0.002(2)
C20 0.031(2) 0.030(2) 0.032(2) 0.001(2) 0.0017(19) -0.0026(19)
C27 0.036(2) 0.035(3) 0.028(2) -0.003(2) 0.000(2) -0.001(2)
C31 0.034(2) 0.033(2) 0.029(2) -0.003(2) -0.0015(19) -0.006(2)
C7 0.030(2) 0.035(3) 0.027(2) 0.0025(19) 0.0000(19) 0.000(2)
C21 0.031(2) 0.030(2) 0.029(2) 0.0031(19) 0.0060(19) 0.0009(19)
C22 0.038(3) 0.034(3) 0.029(2) -0.002(2) 0.003(2) -0.003(2)
C32 0.034(2) 0.040(3) 0.033(3) -0.003(2) 0.002(2) -0.005(2)
C40 0.049(3) 0.030(3) 0.031(3) -0.001(2) 0.000(2) -0.005(2)
C28 0.036(2) 0.031(2) 0.036(3) -0.004(2) 0.006(2) -0.005(2)
C39 0.030(2) 0.035(3) 0.030(2) -0.003(2) 0.0003(19) -0.002(2)
C2 0.037(2) 0.038(3) 0.030(2) 0.003(2) 0.004(2) 0.005(2)
C29 0.029(2) 0.034(3) 0.029(2) -0.006(2) 0.0018(19) -0.0031(19)
C30 0.032(2) 0.030(2) 0.028(2) -0.0023(19) 0.0056(19) -0.0019(19)
C16 0.031(2) 0.037(3) 0.037(3) 0.005(2) 0.002(2) -0.002(2)
C8 0.031(2) 0.044(3) 0.028(2) -0.007(2) -0.0013(19) -0.003(2)
C34 0.031(2) 0.048(3) 0.033(3) -0.011(2) 0.001(2) -0.003(2)
C45 0.049(3) 0.040(3) 0.035(3) 0.003(2) -0.005(2) -0.014(2)
C37 0.039(3) 0.042(3) 0.034(3) 0.002(2) 0.002(2) -0.001(2)
C51 0.032(2) 0.051(3) 0.032(3) 0.002(2) 0.002(2) -0.011(2)
C3 0.036(3) 0.052(3) 0.035(3) 0.006(2) 0.006(2) 0.010(2)
C9 0.032(2) 0.059(3) 0.029(3) -0.006(2) -0.001(2) 0.007(2)
C17 0.032(2) 0.043(3) 0.042(3) 0.004(2) 0.010(2) 0.005(2)
C18 0.042(3) 0.045(3) 0.036(3) -0.005(2) 0.007(2) 0.004(2)
C25 0.033(2) 0.049(3) 0.035(3) -0.005(2) 0.001(2) 0.002(2)
C19 0.039(3) 0.051(3) 0.031(3) -0.001(2) -0.001(2) 0.004(2)
C35 0.038(3) 0.055(3) 0.029(3) -0.003(2) -0.006(2) 0.004(2)
C46 0.041(3) 0.050(3) 0.039(3) 0.011(2) -0.003(2) -0.010(2)
C23 0.041(3) 0.045(3) 0.036(3) -0.007(2) 0.010(2) -0.002(2)
C13 0.035(3) 0.047(3) 0.049(3) -0.013(2) 0.006(2) -0.004(2)
C1 0.048(3) 0.040(3) 0.043(3) 0.003(2) 0.006(2) 0.004(2)
C24 0.027(2) 0.065(4) 0.044(3) -0.009(3) 0.006(2) 0.000(2)
C36 0.042(3) 0.052(3) 0.034(3) 0.003(2) 0.003(2) 0.006(2)
C41 0.059(3) 0.038(3) 0.040(3) -0.002(2) 0.014(3) 0.000(3)
C50 0.042(3) 0.071(4) 0.040(3) -0.013(3) 0.005(2) -0.004(3)
C4 0.053(3) 0.065(4) 0.040(3) 0.016(3) 0.006(3) 0.025(3)
C6 0.070(4) 0.039(3) 0.050(3) 0.010(3) 0.014(3) 0.006(3)
C10 0.046(3) 0.087(5) 0.037(3) -0.015(3) -0.008(2) 0.008(3)
C47 0.052(3) 0.070(4) 0.061(4) 0.022(3) -0.011(3) -0.027(3)
C44 0.080(4) 0.036(3) 0.049(3) 0.002(3) -0.003(3) -0.016(3)
C11 0.038(3) 0.077(5) 0.056(4) -0.032(3) 0.001(3) -0.004(3)
C12 0.041(3) 0.057(4) 0.071(4) -0.029(3) 0.010(3) -0.011(3)
C5 0.074(4) 0.052(4) 0.053(4) 0.022(3) 0.024(3) 0.019(3)
C43 0.108(6) 0.029(3) 0.048(4) -0.002(3) 0.001(4) -0.007(3)
C42 0.084(4) 0.048(4) 0.047(3) -0.001(3) 0.024(3) 0.009(3)
C49 0.037(3) 0.107(6) 0.050(4) -0.003(4) 0.009(3) 0.000(3)
C48 0.036(3) 0.107(6) 0.071(4) 0.020(4) 0.009(3) -0.017(4)
C52 0.079(5) 0.049(4) 0.182(9) 0.043(5) -0.064(6) -0.025(4)

loop_
_atom_type_symbol
_atom_type_description
_atom_type_scat_dispersion_real
_atom_type_scat_dispersion_imag
_atom_type_scat_source
C C 0.0033 0.0016 'International Tables Vol C Tables 4.2.6.8 and 6.1.1.4'
H H 0.0000 0.0000 'International Tables Vol C Tables 4.2.6.8 and 6.1.1.4'
Cl Cl 0.1484 0.1585 'International Tables Vol C Tables 4.2.6.8 and 6.1.1.4'
N N 0.0061 0.0033 'International Tables Vol C Tables 4.2.6.8 and 6.1.1.4'
O O 0.0106 0.0060 'International Tables Vol C Tables 4.2.6.8 and 6.1.1.4'

loop_
_geom_angle_atom_site_label_1
_geom_angle_atom_site_label_2
_geom_angle_atom_site_label_3
_geom_angle
_geom_angle_site_symmetry_1
_geom_angle_site_symmetry_3
_geom_angle_publ_flag
C15 N1 C26 117.5(3) . . ?
C21 N1 C15 119.9(3) . . ?
C21 N1 C26 118.0(4) . . ?
C14 C15 N1 119.9(4) . . ?
C14 C15 C16 119.3(4) . . ?
C16 C15 N1 120.8(4) . . ?
C38 C33 C32 121.4(4) . . ?
C38 C33 C34 120.1(4) . . ?
C34 C33 C32 118.5(4) . . ?
C15 C14 C7 120.7(4) . . ?
C19 C14 C15 118.5(4) . . ?
C19 C14 C7 120.6(4) . . ?
C33 C38 C39 123.2(4) . . ?
C33 C38 C37 118.4(4) . . ?
C37 C38 C39 118.5(4) . . ?
C27 C26 N1 119.6(4) . . ?
C31 C26 N1 119.3(4) . . ?
C31 C26 C27 121.1(4) . . ?
C21 C20 C7 120.8(4) . . ?
C25 C20 C7 120.8(4) . . ?
C25 C20 C21 118.3(4) . . ?
C26 C27 H27 120.7 . . ?
C28 C27 C26 118.5(4) . . ?
C28 C27 H27 120.7 . . ?
C26 C31 H31 119.7 . . ?
C26 C31 C30 120.5(4) . . ?
C30 C31 H31 119.7 . . ?
C14 C7 C2 110.1(4) . . ?
C20 C7 C14 110.0(3) . . ?
C20 C7 C2 110.4(4) . . ?
C8 C7 C14 112.9(4) . . ?
C8 C7 C20 112.1(4) . . ?
C8 C7 C2 101.0(3) . . ?
N1 C21 C20 120.0(4) . . ?
C22 C21 N1 120.5(4) . . ?
C22 C21 C20 119.5(4) . . ?
C21 C22 H22 119.7 . . ?
C23 C22 C21 120.7(4) . . ?
C23 C22 H22 119.7 . . ?
O1 C32 C33 121.8(4) . . ?
O1 C32 C29 120.5(4) . . ?
C33 C32 C29 117.7(4) . . ?
C45 C40 C39 110.3(4) . . ?
C41 C40 C39 128.5(4) . . ?
C41 C40 C45 121.2(5) . . ?
C27 C28 H28 119.4 . . ?
C27 C28 C29 121.2(4) . . ?
C29 C28 H28 119.4 . . ?
C38 C39 C40 111.2(4) . . ?
C38 C39 C51 112.1(4) . . ?
C30 C39 C38 113.1(4) . . ?
C30 C39 C40 111.3(4) . . ?
C30 C39 C51 107.5(4) . . ?
C51 C39 C40 101.0(4) . . ?
C3 C2 C7 110.9(4) . . ?
C1 C2 C7 128.7(4) . . ?
C1 C2 C3 120.3(4) . . ?
C28 C29 C32 119.1(4) . . ?
C28 C29 C30 119.9(4) . . ?
C30 C29 C32 121.0(4) . . ?
C31 C30 C39 117.9(4) . . ?
C31 C30 C29 118.7(4) . . ?
C29 C30 C39 123.3(4) . . ?
C15 C16 H16 119.7 . . ?
C17 C16 C15 120.6(4) . . ?
C17 C16 H16 119.7 . . ?
C9 C8 C7 110.8(4) . . ?
C13 C8 C7 128.9(4) . . ?
C13 C8 C9 120.3(4) . . ?
C33 C34 H34 119.8 . . ?
C35 C34 C33 120.4(5) . . ?
C35 C34 H34 119.8 . . ?
C40 C45 C46 108.8(4) . . ?
C44 C45 C40 120.2(5) . . ?
C44 C45 C46 131.0(5) . . ?
C38 C37 H37 119.5 . . ?
C36 C37 C38 121.1(5) . . ?
C36 C37 H37 119.5 . . ?
C46 C51 C39 110.5(4) . . ?
C50 C51 C39 128.8(5) . . ?
C50 C51 C46 120.6(5) . . ?
C2 C3 C9 108.3(4) . . ?
C4 C3 C2 120.3(5) . . ?
C4 C3 C9 131.3(5) . . ?
C8 C9 C3 108.9(4) . . ?
C10 C9 C8 120.1(5) . . ?
C10 C9 C3 131.0(5) . . ?
C16 C17 H17 119.8 . . ?
C16 C17 C18 120.4(4) . . ?
C18 C17 H17 119.8 . . ?
C17 C18 H18 120.7 . . ?
C19 C18 C17 118.6(5) . . ?
C19 C18 H18 120.7 . . ?
C20 C25 H25 119.0 . . ?
C24 C25 C20 122.0(4) . . ?
C24 C25 H25 119.0 . . ?
C14 C19 H19 118.7 . . ?
C18 C19 C14 122.5(4) . . ?
C18 C19 H19 118.7 . . ?
C34 C35 H35 120.0 . . ?
C34 C35 C36 120.0(4) . . ?
C36 C35 H35 120.0 . . ?
C51 C46 C45 109.4(4) . . ?
C51 C46 C47 119.0(6) . . ?
C47 C46 C45 131.6(5) . . ?
C22 C23 H23 120.1 . . ?
C22 C23 C24 119.7(5) . . ?
C24 C23 H23 120.1 . . ?
C8 C13 H13 120.5 . . ?
C8 C13 C12 119.0(5) . . ?
C12 C13 H13 120.5 . . ?
C2 C1 H1 120.5 . . ?
C6 C1 C2 118.9(5) . . ?
C6 C1 H1 120.5 . . ?
C25 C24 C23 119.8(5) . . ?
C25 C24 H24 120.1 . . ?
C23 C24 H24 120.1 . . ?
C37 C36 C35 120.1(5) . . ?
C37 C36 H36 119.9 . . ?
C35 C36 H36 119.9 . . ?
C40 C41 H41 121.3 . . ?
C40 C41 C42 117.3(5) . . ?
C42 C41 H41 121.3 . . ?
C51 C50 H50 120.0 . . ?
C51 C50 C49 120.0(6) . . ?
C49 C50 H50 120.0 . . ?
C3 C4 H4 120.8 . . ?
C5 C4 C3 118.4(5) . . ?
C5 C4 H4 120.8 . . ?
C1 C6 H6 119.6 . . ?
C5 C6 C1 120.9(5) . . ?
C5 C6 H6 119.6 . . ?
C9 C10 H10 120.5 . . ?
C11 C10 C9 119.1(5) . . ?
C11 C10 H10 120.5 . . ?
C46 C47 H47 120.4 . . ?
C48 C47 C46 119.2(6) . . ?
C48 C47 H47 120.4 . . ?
C45 C44 H44 120.5 . . ?
C43 C44 C45 118.9(6) . . ?
C43 C44 H44 120.5 . . ?
C10 C11 H11 119.4 . . ?
C10 C11 C12 121.2(5) . . ?
C12 C11 H11 119.4 . . ?
C13 C12 H12 119.9 . . ?
C11 C12 C13 120.2(6) . . ?
C11 C12 H12 119.9 . . ?
C4 C5 H5 119.4 . . ?
C6 C5 C4 121.2(5) . . ?
C6 C5 H5 119.4 . . ?
C44 C43 H43 119.5 . . ?
C44 C43 C42 120.9(5) . . ?
C42 C43 H43 119.5 . . ?
C41 C42 H42 119.3 . . ?
C43 C42 C41 121.4(6) . . ?
C43 C42 H42 119.3 . . ?
C50 C49 H49 120.0 . . ?
C48 C49 C50 120.0(6) . . ?
C48 C49 H49 120.0 . . ?
C47 C48 C49 121.2(6) . . ?
C47 C48 H48 119.4 . . ?
C49 C48 H48 119.4 . . ?
Cl2 C52 Cl1 111.0(4) . . ?
Cl2 C52 H52A 109.4 . . ?
Cl2 C52 H52B 109.4 . . ?
Cl1 C52 H52A 109.4 . . ?
Cl1 C52 H52B 109.4 . . ?
H52A C52 H52B 108.0 . . ?

loop_
_geom_bond_atom_site_label_1
_geom_bond_atom_site_label_2
_geom_bond_distance
_geom_bond_site_symmetry_2
_geom_bond_publ_flag
Cl2 C52 1.740(9) . ?
Cl1 C52 1.756(9) . ?
O1 C32 1.228(5) . ?
N1 C15 1.414(6) . ?
N1 C26 1.442(5) . ?
N1 C21 1.401(5) . ?
C15 C14 1.398(6) . ?
C15 C16 1.403(6) . ?
C33 C38 1.396(6) . ?
C33 C32 1.482(6) . ?
C33 C34 1.401(6) . ?
C14 C7 1.530(6) . ?
C14 C19 1.386(6) . ?
C38 C39 1.526(6) . ?
C38 C37 1.400(6) . ?
C26 C27 1.391(6) . ?
C26 C31 1.381(6) . ?
C20 C7 1.527(6) . ?
C20 C21 1.404(6) . ?
C20 C25 1.389(6) . ?
C27 H27 0.9500 . ?
C27 C28 1.383(6) . ?
C31 H31 0.9500 . ?
C31 C30 1.396(6) . ?
C7 C2 1.534(6) . ?
C7 C8 1.524(6) . ?
C21 C22 1.398(6) . ?
C22 H22 0.9500 . ?
C22 C23 1.384(6) . ?
C32 C29 1.483(6) . ?
C40 C39 1.539(6) . ?
C40 C45 1.399(7) . ?
C40 C41 1.385(7) . ?
C28 H28 0.9500 . ?
C28 C29 1.394(6) . ?
C39 C30 1.523(6) . ?
C39 C51 1.528(6) . ?
C2 C3 1.399(6) . ?
C2 C1 1.386(7) . ?
C29 C30 1.398(6) . ?
C16 H16 0.9500 . ?
C16 C17 1.377(7) . ?
C8 C9 1.403(6) . ?
C8 C13 1.382(7) . ?
C34 H34 0.9500 . ?
C34 C35 1.370(7) . ?
C45 C46 1.452(8) . ?
C45 C44 1.390(7) . ?
C37 H37 0.9500 . ?
C37 C36 1.374(6) . ?
C51 C46 1.395(7) . ?
C51 C50 1.373(7) . ?
C3 C9 1.467(7) . ?
C3 C4 1.396(7) . ?
C9 C10 1.391(7) . ?
C17 H17 0.9500 . ?
C17 C18 1.386(7) . ?
C18 H18 0.9500 . ?
C18 C19 1.379(7) . ?
C25 H25 0.9500 . ?
C25 C24 1.371(7) . ?
C19 H19 0.9500 . ?
C35 H35 0.9500 . ?
C35 C36 1.390(7) . ?
C46 C47 1.412(8) . ?
C23 H23 0.9500 . ?
C23 C24 1.385(7) . ?
C13 H13 0.9500 . ?
C13 C12 1.398(7) . ?
C1 H1 0.9500 . ?
C1 C6 1.382(7) . ?
C24 H24 0.9500 . ?
C36 H36 0.9500 . ?
C41 H41 0.9500 . ?
C41 C42 1.401(7) . ?
C50 H50 0.9500 . ?
C50 C49 1.383(7) . ?
C4 H4 0.9500 . ?
C4 C5 1.383(8) . ?
C6 H6 0.9500 . ?
C6 C5 1.380(8) . ?
C10 H10 0.9500 . ?
C10 C11 1.375(9) . ?
C47 H47 0.9500 . ?
C47 C48 1.371(9) . ?
C44 H44 0.9500 . ?
C44 C43 1.369(9) . ?
C11 H11 0.9500 . ?
C11 C12 1.381(8) . ?
C12 H12 0.9500 . ?
C5 H5 0.9500 . ?
C43 H43 0.9500 . ?
C43 C42 1.382(9) . ?
C42 H42 0.9500 . ?
C49 H49 0.9500 . ?
C49 C48 1.379(9) . ?
C48 H48 0.9500 . ?
C52 H52A 0.9900 . ?
C52 H52B 0.9900 . ?
